data_7125566
loop_
_publ_author_name
'Kondo, Mitsuru'
'Miyazawa, Makoto'
'Irie, Yasuhiko'
'Shinagawa, Reiko'
'Horiba, Tomonori'
'Nakamura, Akira'
'Naito, Tetsuyoshi'
'Maeda, Kenji'
'Utsuno, Shunji'
'Uchida, Fumio'

_publ_section_title
;
 A new Zn(II) coordination polymer with 4-pyridylthioacetate: assemblies
 of homo-chiral helices with sulfide sites.
;
_journal_issue 18
_journal_name_full 'Chemical communications (Cambridge, England)'
_journal_page_first 2156
_journal_page_last 2157
_journal_paper_doi 10.1039/b205866a
_journal_year 2002
_chemical_formula_moiety 'C7 H7 N O3 S Zn '
_chemical_formula_sum 'C7 H7 N O3 S Zn'
_chemical_formula_weight 250.58
_space_group_IT_number 4
_space_group_name_Hall 'P 2yb'
_space_group_name_H-M_alt 'P 1 21 1'
_symmetry_cell_setting monoclinic
_symmetry_Int_Tables_number 4
_symmetry_space_group_name_H-M 'P 1 21 1'
_cell_angle_alpha 90
_cell_angle_beta 108.445(6)
_cell_angle_gamma 90
_cell_formula_units_Z 2
_cell_length_a 9.099(5)
_cell_length_b 5.098(2)
_cell_length_c 10.075(5)
_cell_measurement_reflns_used 1648
_cell_measurement_temperature 293.2
_cell_measurement_theta_max 13.7
_cell_measurement_theta_min 2.0
_cell_volume 443.3(4)
_computing_data_reduction 'teXsan Ver. 1.11'
_computing_publication_material 'teXsan Ver. 1.11'
_computing_structure_refinement 'teXsan Ver. 1.10'
_computing_structure_solution QTAN
_diffrn_detector_area_resol_mean 14.62
_diffrn_measured_fraction_theta_full 0.9805
_diffrn_measured_fraction_theta_max 0.9805
_diffrn_measurement_device_type 'Rigaku/MSC Mercury CCD'
_diffrn_measurement_method \w
_diffrn_radiation_type 'Mo K\a'
_diffrn_radiation_wavelength 0.7107
_diffrn_reflns_av_R_equivalents 0.082
_diffrn_reflns_limit_h_max 11
_diffrn_reflns_limit_h_min -11
_diffrn_reflns_limit_k_max 6
_diffrn_reflns_limit_k_min -6
_diffrn_reflns_limit_l_max 12
_diffrn_reflns_limit_l_min -13
_diffrn_reflns_number 3372
_diffrn_reflns_theta_full 27.48
_diffrn_reflns_theta_max 27.48
_exptl_absorpt_coefficient_mu 2.975
_exptl_absorpt_correction_type none
_exptl_crystal_colour colorless
_exptl_crystal_density_diffrn 1.877
_exptl_crystal_density_method 'not measured'
_exptl_crystal_description cubic
_exptl_crystal_size_max 0.150
_exptl_crystal_size_mid 0.150
_exptl_crystal_size_min 0.100
_refine_diff_density_max 0.84
_refine_diff_density_min -0.91
_refine_ls_abs_structure_Flack -0.07(3)
_refine_ls_extinction_method none
_refine_ls_goodness_of_fit_ref 1.949
_refine_ls_hydrogen_treatment noref
_refine_ls_number_parameters 118
_refine_ls_number_reflns 1089
_refine_ls_R_factor_gt 0.0610
_refine_ls_shift/su_max 0.0003
_refine_ls_structure_factor_coef F
_refine_ls_weighting_details 'w = 1/[\s^2^(Fo) + 0.00076|Fo|^2^]'
_refine_ls_weighting_scheme calc
_refine_ls_wR_factor_ref 0.0821
_reflns_number_gt 1089
_reflns_number_total 1107
_reflns_threshold_expression F^2^>2.0\s(F^2^)
_cod_data_source_file b205866a.txt
_cod_data_source_block '_50-010610A'
_cod_original_cell_volume 443.4(3)
_cod_original_formula_sum 'C7 H7 N O3 S Zn '
_cod_database_code 7125566

loop_
_symmetry_equiv_pos_as_xyz
x,y,z
-x,1/2+y,-z

loop_
_atom_site_label
_atom_site_type_symbol
_atom_site_fract_x
_atom_site_fract_y
_atom_site_fract_z
_atom_site_U_iso_or_equiv
_atom_site_adp_type
_atom_site_occupancy
_atom_site_calc_flag
Zn(1) Zn 0.52648(5) 0.3999 0.89418(4) 0.0281(1) Uani 1.00 d
S(1) S 0.9561(1) 0.3087(3) 0.7077(1) 0.0321(2) Uani 1.00 d
O(1) O 0.6922(4) 0.283(1) 0.8215(4) 0.050(1) Uani 1.00 d
O(2) O 0.8072(5) 0.046(1) 1.0100(4) 0.049(1) Uani 1.00 d
O(3) O 0.4047(4) 0.1664(9) 0.9668(4) 0.0329(7) Uani 1.00 d
N(1) N 0.6135(4) 0.040(1) 0.2958(4) 0.0308(8) Uani 1.00 d
C(1) C 0.8022(5) 0.143(1) 0.8975(5) 0.0318(9) Uani 1.00 d
C(2) C 0.9392(5) 0.097(1) 0.8426(4) 0.0301(9) Uani 1.00 d
C(3) C 0.8180(5) 0.194(1) 0.5547(4) 0.0258(9) Uani 1.00 d
C(4) C 0.7144(6) -0.018(1) 0.5445(4) 0.032(1) Uani 1.00 d
C(5) C 0.6165(5) -0.082(1) 0.4143(4) 0.037(1) Uani 1.00 d
C(6) C 0.7131(6) 0.238(1) 0.3061(5) 0.0338(10) Uani 1.00 d
C(7) C 0.8150(6) 0.318(1) 0.4310(5) 0.0351(10) Uani 1.00 d
H(1) H 0.9313 -0.0773 0.8078 0.0361 Uiso 1.00 calc
H(2) H 1.0315 0.1145 0.9197 0.0361 Uiso 1.00 calc
H(3) H 0.7130 -0.1131 0.6252 0.0386 Uiso 1.00 calc
H(4) H 0.5460 -0.2230 0.4077 0.0443 Uiso 1.00 calc
H(5) H 0.7129 0.3273 0.2232 0.0406 Uiso 1.00 calc
H(6) H 0.8841 0.4590 0.4332 0.0421 Uiso 1.00 calc

loop_
_atom_site_aniso_label
_atom_site_aniso_U_11
_atom_site_aniso_U_22
_atom_site_aniso_U_33
_atom_site_aniso_U_12
_atom_site_aniso_U_13
_atom_site_aniso_U_23
Zn(1) 0.0265(2) 0.0363(3) 0.0219(2) 0.0047(2) 0.0084(2) 0.0030(2)
S(1) 0.0268(5) 0.0429(6) 0.0258(4) -0.0066(5) 0.0072(3) -0.0073(5)
O(1) 0.035(2) 0.086(3) 0.033(2) 0.038(2) 0.016(1) 0.012(2)
O(2) 0.041(2) 0.071(3) 0.039(2) 0.003(2) 0.017(1) 0.023(2)
O(3) 0.029(1) 0.037(2) 0.035(1) 0.002(1) 0.014(1) 0.003(1)
N(1) 0.028(2) 0.039(2) 0.023(1) -0.001(2) 0.005(1) -0.001(2)
C(1) 0.025(2) 0.041(2) 0.028(2) -0.002(2) 0.005(1) -0.006(2)
C(2) 0.025(2) 0.036(2) 0.025(2) 0.005(2) 0.003(1) -0.005(1)
C(3) 0.023(2) 0.033(2) 0.022(1) 0.000(2) 0.008(1) -0.007(1)
C(4) 0.039(2) 0.034(2) 0.023(2) -0.013(2) 0.008(1) -0.006(2)
C(5) 0.039(2) 0.044(3) 0.025(1) -0.021(2) 0.007(2) -0.003(2)
C(6) 0.035(2) 0.042(2) 0.023(2) -0.011(2) 0.008(1) 0.001(2)
C(7) 0.034(2) 0.041(2) 0.028(2) -0.016(2) 0.007(1) 0.001(2)

loop_
_atom_type_symbol
_atom_type_description
_atom_type_scat_dispersion_real
_atom_type_scat_dispersion_imag
_atom_type_scat_source
H H 0.000 0.000
;International Tables for Crystallography
(1992, Vol. C, Table 6.1.1.2)
;
O O 0.011 0.006
;International Tables for Crystallography
(1992, Vol. C, Tables 4.2.6.8 and 6.1.1.1)
;
S S 0.125 0.123
;International Tables for Crystallography
(1992, Vol. C, Tables 4.2.6.8 and 6.1.1.1)
;
Zn Zn 0.284 1.430
;International Tables for Crystallography
(1992, Vol. C, Tables 4.2.6.8 and 6.1.1.1)
;
C C 0.003 0.002
;International Tables for Crystallography
(1992, Vol. C, Tables 4.2.6.8 and 6.1.1.1)
;
N N 0.006 0.003
;International Tables for Crystallography
(1992, Vol. C, Tables 4.2.6.8 and 6.1.1.1)
;

loop_
_geom_angle_atom_site_label_1
_geom_angle_atom_site_label_2
_geom_angle_atom_site_label_3
_geom_angle
_geom_angle_site_symmetry_1
_geom_angle_site_symmetry_3
_geom_angle_publ_flag
O(1) Zn(1) O(3) 123.8(3) . . yes
O(1) Zn(1) O(3) 112.2(3) . 2_657 yes
O(1) Zn(1) N(1) 94.7(2) . 2_656 yes
O(3) Zn(1) O(3) 104.8(1) . 2_657 yes
O(3) Zn(1) N(1) 107.9(2) . 2_656 yes
O(3) Zn(1) N(1) 113.4(3) 2_657 2_656 yes
C(2) S(1) C(3) 105.0(3) . . yes
Zn(1) O(1) C(1) 119.9(5) . . yes
Zn(1) O(3) Zn(1) 128.7(3) . 2_647 yes
Zn(1) N(1) C(5) 119.8(5) 2_646 . yes
Zn(1) N(1) C(6) 122.5(4) 2_646 . yes
C(5) N(1) C(6) 117.4(5) . . yes
O(1) C(1) O(2) 125.2(7) . . yes
O(1) C(1) C(2) 116.4(6) . . yes
O(2) C(1) C(2) 118.4(6) . . yes
S(1) C(2) C(1) 117.4(5) . . yes
S(1) C(3) C(4) 126.4(5) . . yes
S(1) C(3) C(7) 116.3(5) . . yes
C(4) C(3) C(7) 117.2(5) . . yes
C(3) C(4) C(5) 117.9(6) . . yes
N(1) C(5) C(4) 124.3(7) . . yes
N(1) C(6) C(7) 122.8(6) . . yes
C(3) C(7) C(6) 120.4(7) . . yes

loop_
_geom_bond_atom_site_label_1
_geom_bond_atom_site_label_2
_geom_bond_distance
_geom_bond_site_symmetry_2
_geom_bond_publ_flag
Zn(1) O(1) 1.966(5) . yes
Zn(1) O(3) 1.922(6) . yes
Zn(1) O(3) 1.909(5) 2_657 yes
Zn(1) N(1) 2.063(5) 2_656 yes
S(1) C(2) 1.780(7) . yes
S(1) C(3) 1.751(6) . yes
O(1) C(1) 1.269(9) . yes
O(2) C(1) 1.225(9) . yes
N(1) C(5) 1.341(9) . yes
N(1) C(6) 1.338(10) . yes
C(1) C(2) 1.533(9) . yes
C(3) C(4) 1.419(10) . yes
C(3) C(7) 1.390(9) . yes
C(4) C(5) 1.372(8) . yes
C(6) C(7) 1.367(9) . yes

loop_
_geom_contact_atom_site_label_1
_geom_contact_atom_site_label_2
_geom_contact_distance
_geom_contact_site_symmetry_2
Zn(1) Zn(1) 3.4536(8) 2_647
S(1) O(2) 3.211(6) 2_757
O(2) O(3) 2.793(9) 2_647
O(2) C(2) 3.254(10) 2_747
O(2) C(6) 3.495(9) 1_556
O(3) O(3) 3.036(5) 2_647
O(3) N(1) 3.320(7) 1_556
O(3) C(6) 3.407(9) 2_646
C(5) C(7) 3.53(1) 1_545

loop_
_geom_torsion_atom_site_label_1
_geom_torsion_atom_site_label_2
_geom_torsion_atom_site_label_3
_geom_torsion_atom_site_label_4
_geom_torsion
_geom_torsion_site_symmetry_2
_geom_torsion_site_symmetry_3
_geom_torsion_site_symmetry_4
_geom_torsion_publ_flag
Zn(1) O(1) C(1) O(2) 8(1) . . . yes
Zn(1) O(1) C(1) C(2) -170.5(5) . . . yes
Zn(1) O(3) Zn(1) O(1) 164.6(3) . 2_647 2_647 yes
Zn(1) O(3) Zn(1) O(3) -58.6(4) . 2_647 2_647 yes
Zn(1) O(3) Zn(1) O(1) 51.6(4) 2_657 2_657 2_657 yes
Zn(1) O(3) Zn(1) O(3) -78.7(5) 2_657 2_657 1_565 yes
Zn(1) N(1) C(5) C(4) 174.4(7) 2_656 2_656 2_656 yes
Zn(1) N(1) C(6) C(7) -174.5(6) 2_656 2_656 2_656 yes
S(1) C(2) C(1) O(1) 16.5(9) . . . yes
S(1) C(2) C(1) O(2) -162.9(7) . . . yes
S(1) C(3) C(4) C(5) -178.6(6) . . . yes
S(1) C(3) C(7) C(6) 178.7(6) . . . yes
O(1) Zn(1) N(1) C(5) 34.6(7) . 2_656 2_656 yes
O(1) Zn(1) N(1) C(6) -151.2(6) . 2_656 2_656 yes
O(3) Zn(1) O(1) C(1) -54.9(8) . . . yes
O(3) Zn(1) O(3) Zn(1) -58.6(4) . 2_657 2_657 yes
O(3) Zn(1) N(1) C(5) -93.2(6) . 2_656 2_656 yes
O(3) Zn(1) N(1) C(6) 81.0(6) . 2_656 2_656 yes
O(3) Zn(1) O(1) C(1) 72.3(8) 2_647 2_647 2_647 yes
N(1) Zn(1) O(1) C(1) -170.1(7) 2_646 2_646 2_646 yes
N(1) C(5) C(4) C(3) 0(1) . . . yes
N(1) C(6) C(7) C(3) 0(1) . . . yes
C(1) C(2) S(1) C(3) -77.2(6) . . . yes
C(2) S(1) C(3) C(4) 1.1(7) . . . yes
C(2) S(1) C(3) C(7) -175.9(6) . . . yes
C(4) C(3) C(7) C(6) 1(1) . . . yes
C(4) C(5) N(1) C(6) 0(1) . . . yes
C(5) N(1) C(6) C(7) 0(1) . . . yes
C(5) C(4) C(3) C(7) -1(1) . . . yes
C(5) C(4) C(3) C(7) -1(1) . . . yes
